data_4134965
loop_
_publ_author_name
'Nakamura, Kimihiro'
'Li, Qiang-Qiang'
'Krej\<c\'i, Ond\<rej'
'Foster, Adam S.'
'Sun, Kewei'
'Kawai, Shigeki'
'Ito, Shingo'

_publ_section_title
;
 On-Surface Synthesis of a \p-Extended Diaza[8]circulene.
;
_journal_name_full 'Journal of the American Chemical Society'
_journal_paper_doi 10.1021/jacs.0c02534
_journal_year 2020
_chemical_formula_sum 'C40 H29 N'
_chemical_formula_weight 523.64
_space_group_crystal_system triclinic
_space_group_IT_number 2
_space_group_name_Hall '-P 1'
_space_group_name_H-M_alt 'P -1'
_atom_sites_solution_hydrogens geom
_atom_sites_solution_primary dual
_cell_angle_alpha 105.800(2)
_cell_angle_beta 95.355(2)
_cell_angle_gamma 105.473(2)
_cell_formula_units_Z 2
_cell_length_a 9.9506(4)
_cell_length_b 11.7661(5)
_cell_length_c 12.7401(6)
_cell_measurement_reflns_used 4263
_cell_measurement_temperature 100.(2)
_cell_measurement_theta_max 30.9101
_cell_measurement_theta_min 2.8148
_cell_volume 1360.90(11)
_computing_cell_refinement 'SAINT V8.38A (Bruker AXS Inc., 2017)'
_computing_data_collection 'APEX3 (Bruker AXS Inc., 2018)'
_computing_data_reduction 'SAINT V8.38A (Bruker AXS Inc., 2017)'
_computing_molecular_graphics 'XP (Bruker AXS Inc., 2018)'
_computing_publication_material 'APEX3 (Bruker AXS Inc., 2018)'
_computing_structure_refinement 'SHELXL-2017/1 (Sheldrick, 2017)'
_computing_structure_solution 'XT, VERSION 2014/5'
_diffrn_ambient_temperature 100.(2)
_diffrn_detector_area_resol_mean 7.4074
_diffrn_measured_fraction_theta_full 0.991
_diffrn_measured_fraction_theta_max 0.991
_diffrn_measurement_device_type 'Photon II CPADs detector'
_diffrn_measurement_method 'phi and omega scans'
_diffrn_radiation_monochromator 'Multilayer Mirror'
_diffrn_radiation_type MoK\a
_diffrn_radiation_wavelength 0.71073
_diffrn_reflns_av_R_equivalents 0.0707
_diffrn_reflns_av_unetI/netI 0.0948
_diffrn_reflns_limit_h_max 11
_diffrn_reflns_limit_h_min -14
_diffrn_reflns_limit_k_max 17
_diffrn_reflns_limit_k_min -16
_diffrn_reflns_limit_l_max 18
_diffrn_reflns_limit_l_min -18
_diffrn_reflns_number 22709
_diffrn_reflns_theta_full 31.02
_diffrn_reflns_theta_max 31.02
_diffrn_reflns_theta_min 2.49
_diffrn_source 'Incoatec microfocus source'
_diffrn_source_type 'Bruker D8 Quest'
_exptl_absorpt_coefficient_mu 0.073
_exptl_absorpt_correction_T_max 1.00
_exptl_absorpt_correction_T_min 0.81
_exptl_absorpt_correction_type multi-scan
_exptl_absorpt_process_details
;
SADABS-2016/2 - Bruker AXS area detector scaling and absorption correction
;
_exptl_crystal_colour colourless
_exptl_crystal_density_diffrn 1.278
_exptl_crystal_density_method 'not measured'
_exptl_crystal_description block
_exptl_crystal_F_000 552
_exptl_crystal_size_max 0.200
_exptl_crystal_size_mid 0.110
_exptl_crystal_size_min 0.040
_refine_diff_density_max 0.394
_refine_diff_density_min -0.290
_refine_ls_extinction_method none
_refine_ls_goodness_of_fit_ref 1.023
_refine_ls_hydrogen_treatment constr
_refine_ls_matrix_type full
_refine_ls_number_parameters 373
_refine_ls_number_reflns 8627
_refine_ls_number_restraints 0
_refine_ls_restrained_S_all 1.023
_refine_ls_R_factor_all 0.1125
_refine_ls_R_factor_gt 0.0651
_refine_ls_shift/su_max 0.000
_refine_ls_shift/su_mean 0.000
_refine_ls_structure_factor_coef Fsqd
_refine_ls_weighting_details 'w=1/[\s^2^(Fo^2^)+(0.0576P)^2^+0.5414P] where P=(Fo^2^+2Fc^2^)/3'
_refine_ls_weighting_scheme calc
_refine_ls_wR_factor_gt 0.1383
_refine_ls_wR_factor_ref 0.1663
_reflns_number_gt 5542
_reflns_number_total 8627
_reflns_threshold_expression 'I > 2\s(I)'
_cod_data_source_file ja0c02534_si_003.cif
_cod_data_source_block 8b
_cod_depositor_comments
;
The following automatic conversions were performed:

data item '_exptl_absorpt_correction_type' value 'Multi-Scan' was
changed to 'multi-scan' in accordance with the
/home/data/users/saulius/crontab/automatic-downloads/rss-feeds/ACS/lib/dictionaries/cif_core.dic
dictionary named 'cif_core.dic' version 2.4.2 last updated on
2011-04-26.

Automatic conversion script
Id: cif_fix_values 7556 2019-12-06 15:28:31Z antanas 
;
_cod_original_cell_volume 1360.90(10)
_cod_database_code 4134965

loop_
_space_group_symop_operation_xyz
'x, y, z'
'-x, -y, -z'

loop_
_atom_site_type_symbol
_atom_site_label
_atom_site_fract_x
_atom_site_fract_y
_atom_site_fract_z
_atom_site_U_iso_or_equiv
_atom_site_adp_type
_atom_site_calc_flag
_atom_site_refinement_flags_adp
_atom_site_refinement_flags_occupancy
_atom_site_refinement_flags_posn
_atom_site_occupancy
_atom_site_disorder_assembly
_atom_site_disorder_group
C C1 0.12606(18) 0.12649(16) 0.45206(15) 0.0237(4) Uani d . . . 1 . .
H H1 0.063378 0.044232 0.430524 0.028 Uiso calc U . R 1 . .
C C2 0.12626(18) 0.20898(17) 0.55300(16) 0.0245(4) Uani d . . . 1 . .
H H2 0.066169 0.182591 0.601103 0.029 Uiso calc U . R 1 . .
C C3 0.21463(18) 0.33059(17) 0.58385(15) 0.0238(4) Uani d . . . 1 . .
H H3 0.215455 0.387564 0.653156 0.029 Uiso calc U . R 1 . .
C C4 0.30127(18) 0.36808(16) 0.51303(15) 0.0221(4) Uani d . . . 1 . .
H H4 0.360831 0.451453 0.534014 0.026 Uiso calc U . R 1 . .
C C5 0.30289(17) 0.28538(15) 0.41088(14) 0.0187(3) Uani d . . . 1 . .
C C6 0.21635(17) 0.16195(15) 0.38123(14) 0.0197(3) Uani d . . . 1 . .
C C7 0.21516(18) 0.06764(15) 0.27638(15) 0.0216(4) Uani d . . . 1 . .
H H7 0.129252 0.032584 0.223941 0.026 Uiso calc U . R 1 . .
C C8 0.32457(18) 0.02808(15) 0.24973(15) 0.0215(3) Uani d . . . 1 . .
H H8 0.310072 -0.033406 0.180077 0.026 Uiso calc U . R 1 . .
C C9 0.46774(18) 0.07213(15) 0.31994(14) 0.0202(3) Uani d . . . 1 . .
C C10 0.5161(2) -0.01264(17) 0.35912(15) 0.0258(4) Uani d . . . 1 . .
H H10 0.457873 -0.096332 0.339663 0.031 Uiso calc U . R 1 . .
C C11 0.6475(2) 0.02400(19) 0.42581(16) 0.0318(4) Uani d . . . 1 . .
H H11 0.679008 -0.034416 0.452001 0.038 Uiso calc U . R 1 . .
C C12 0.7329(2) 0.14507(19) 0.45436(16) 0.0310(4) Uani d . . . 1 . .
H H12 0.822885 0.170205 0.500616 0.037 Uiso calc U . R 1 . .
C C13 0.68733(19) 0.23041(17) 0.41553(15) 0.0249(4) Uani d . . . 1 . .
H H13 0.746518 0.313842 0.43568 0.03 Uiso calc U . R 1 . .
C C14 0.55536(18) 0.19483(15) 0.34714(14) 0.0193(3) Uani d . . . 1 . .
C C15 0.51007(17) 0.28726(14) 0.30595(14) 0.0180(3) Uani d . . . 1 . .
C C16 0.39441(17) 0.32927(14) 0.33589(14) 0.0182(3) Uani d . . . 1 . .
C C17 0.38823(16) 0.42127(14) 0.28742(14) 0.0173(3) Uani d . . . 1 . .
C C18 0.57473(16) 0.35294(14) 0.23854(14) 0.0168(3) Uani d . . . 1 . .
C C19 0.68872(16) 0.34882(14) 0.17612(14) 0.0171(3) Uani d . . . 1 . .
C C20 0.75758(17) 0.25770(15) 0.16810(15) 0.0196(3) Uani d . . . 1 . .
H H20 0.733505 0.200205 0.208311 0.024 Uiso calc U . R 1 . .
C C21 0.85982(18) 0.25073(16) 0.10249(16) 0.0230(4) Uani d . . . 1 . .
H H21 0.906345 0.189254 0.098275 0.028 Uiso calc U . R 1 . .
C C22 0.89448(18) 0.33363(16) 0.04273(15) 0.0222(4) Uani d . . . 1 . .
H H22 0.963556 0.327837 -0.00349 0.027 Uiso calc U . R 1 . .
C C23 0.82910(17) 0.42440(15) 0.05015(14) 0.0192(3) Uani d . . . 1 . .
H H23 0.854291 0.480831 0.009075 0.023 Uiso calc U . R 1 . .
C C24 0.72614(16) 0.43512(14) 0.11712(13) 0.0160(3) Uani d . . . 1 . .
C C25 0.65585(16) 0.53140(14) 0.12520(13) 0.0162(3) Uani d . . . 1 . .
C C26 0.70356(17) 0.63282(15) 0.08675(14) 0.0182(3) Uani d . . . 1 . .
H H26 0.784664 0.6398 0.05219 0.022 Uiso calc U . R 1 . .
C C27 0.63632(17) 0.72430(14) 0.09730(14) 0.0178(3) Uani d . . . 1 . .
C C28 0.51292(17) 0.70894(15) 0.14284(14) 0.0196(3) Uani d . . . 1 . .
H H28 0.462863 0.767858 0.146232 0.024 Uiso calc U . R 1 . .
C C29 0.46013(17) 0.60956(14) 0.18380(14) 0.0174(3) Uani d . . . 1 . .
C C30 0.53761(16) 0.52524(14) 0.17780(13) 0.0163(3) Uani d . . . 1 . .
C C31 0.33109(17) 0.59068(14) 0.23221(14) 0.0185(3) Uani d . . . 1 . .
C C32 0.29467(17) 0.49548(15) 0.28214(14) 0.0182(3) Uani d . . . 1 . .
C C33 0.16572(17) 0.47276(16) 0.32194(15) 0.0220(4) Uani d . . . 1 . .
H H33 0.139448 0.407546 0.35369 0.026 Uiso calc U . R 1 . .
C C34 0.07753(18) 0.54365(17) 0.31544(15) 0.0243(4) Uani d . . . 1 . .
H H34 -0.00875 0.527449 0.343027 0.029 Uiso calc U . R 1 . .
C C35 0.11401(18) 0.63898(16) 0.26867(15) 0.0239(4) Uani d . . . 1 . .
H H35 0.053224 0.688316 0.264845 0.029 Uiso calc U . R 1 . .
C C36 0.23886(18) 0.66172(15) 0.22782(15) 0.0208(3) Uani d . . . 1 . .
H H36 0.262929 0.727033 0.195953 0.025 Uiso calc U . R 1 . .
C C37 0.70579(17) 0.84405(15) 0.07157(14) 0.0193(3) Uani d . . . 1 . .
C C38 0.7826(2) 0.82176(18) -0.02662(18) 0.0333(5) Uani d . . . 1 . .
H H38A 0.855003 0.783103 -0.011299 0.05 Uiso calc U . R 1 . .
H H38B 0.827917 0.901088 -0.03833 0.05 Uiso calc U . R 1 . .
H H38C 0.714387 0.766783 -0.09332 0.05 Uiso calc U . R 1 . .
C C39 0.8139(2) 0.93023(17) 0.17544(17) 0.0318(4) Uani d . . . 1 . .
H H39A 0.88271 0.889098 0.193045 0.048 Uiso calc U . R 1 . .
H H39B 0.764565 0.949334 0.237956 0.048 Uiso calc U . R 1 . .
H H39C 0.863466 1.00726 0.161604 0.048 Uiso calc U . R 1 . .
C C40 0.59847(19) 0.90926(16) 0.04652(17) 0.0268(4) Uani d . . . 1 . .
H H40A 0.64594 0.981473 0.024763 0.04 Uiso calc U . R 1 . .
H H40B 0.558261 0.936436 0.112843 0.04 Uiso calc U . R 1 . .
H H40C 0.522419 0.851685 -0.014087 0.04 Uiso calc U . R 1 . .
N N1 0.49928(14) 0.43455(12) 0.22923(12) 0.0168(3) Uani d . . . 1 . .

loop_
_atom_site_aniso_label
_atom_site_aniso_U_11
_atom_site_aniso_U_22
_atom_site_aniso_U_33
_atom_site_aniso_U_12
_atom_site_aniso_U_13
_atom_site_aniso_U_23
C1 0.0218(8) 0.0230(8) 0.0285(9) 0.0047(7) 0.0085(7) 0.0122(7)
C2 0.0203(8) 0.0325(10) 0.0264(9) 0.0095(7) 0.0107(7) 0.0149(8)
C3 0.0210(8) 0.0314(9) 0.0190(8) 0.0101(7) 0.0049(7) 0.0051(7)
C4 0.0183(8) 0.0221(8) 0.0234(9) 0.0048(6) 0.0038(6) 0.0045(7)
C5 0.0162(7) 0.0210(8) 0.0210(8) 0.0062(6) 0.0056(6) 0.0086(7)
C6 0.0176(8) 0.0214(8) 0.0212(8) 0.0058(6) 0.0049(6) 0.0084(7)
C7 0.0215(8) 0.0190(8) 0.0225(9) 0.0018(6) 0.0052(7) 0.0072(7)
C8 0.0265(9) 0.0145(7) 0.0219(8) 0.0039(6) 0.0059(7) 0.0050(6)
C9 0.0248(8) 0.0197(8) 0.0193(8) 0.0094(6) 0.0096(7) 0.0068(7)
C10 0.0364(10) 0.0226(9) 0.0246(9) 0.0143(7) 0.0115(8) 0.0102(7)
C11 0.0429(11) 0.0392(11) 0.0262(10) 0.0256(9) 0.0100(8) 0.0168(9)
C12 0.0294(10) 0.0436(11) 0.0235(9) 0.0191(9) 0.0026(8) 0.0089(9)
C13 0.0222(9) 0.0280(9) 0.0235(9) 0.0081(7) 0.0040(7) 0.0058(7)
C14 0.0214(8) 0.0193(8) 0.0203(8) 0.0082(6) 0.0076(6) 0.0078(7)
C15 0.0163(7) 0.0141(7) 0.0214(8) 0.0025(6) 0.0039(6) 0.0037(6)
C16 0.0169(7) 0.0151(7) 0.0206(8) 0.0028(6) 0.0053(6) 0.0038(6)
C17 0.0142(7) 0.0171(7) 0.0202(8) 0.0034(6) 0.0054(6) 0.0058(6)
C18 0.0158(7) 0.0128(7) 0.0215(8) 0.0042(6) 0.0035(6) 0.0048(6)
C19 0.0155(7) 0.0153(7) 0.0188(8) 0.0032(6) 0.0042(6) 0.0036(6)
C20 0.0203(8) 0.0157(7) 0.0252(9) 0.0061(6) 0.0071(7) 0.0088(7)
C21 0.0226(8) 0.0186(8) 0.0329(10) 0.0107(6) 0.0102(7) 0.0099(7)
C22 0.0222(8) 0.0230(8) 0.0276(9) 0.0105(7) 0.0129(7) 0.0114(7)
C23 0.0196(8) 0.0163(7) 0.0231(8) 0.0051(6) 0.0074(6) 0.0077(7)
C24 0.0149(7) 0.0133(7) 0.0178(8) 0.0031(5) 0.0029(6) 0.0029(6)
C25 0.0164(7) 0.0146(7) 0.0165(8) 0.0042(6) 0.0035(6) 0.0037(6)
C26 0.0182(8) 0.0170(7) 0.0195(8) 0.0053(6) 0.0051(6) 0.0052(6)
C27 0.0193(8) 0.0149(7) 0.0183(8) 0.0042(6) 0.0032(6) 0.0048(6)
C28 0.0213(8) 0.0157(7) 0.0226(8) 0.0073(6) 0.0048(6) 0.0053(6)
C29 0.0170(7) 0.0144(7) 0.0187(8) 0.0049(6) 0.0026(6) 0.0022(6)
C30 0.0173(7) 0.0124(7) 0.0176(8) 0.0034(6) 0.0028(6) 0.0033(6)
C31 0.0169(7) 0.0157(7) 0.0208(8) 0.0048(6) 0.0038(6) 0.0025(6)
C32 0.0164(7) 0.0167(7) 0.0192(8) 0.0042(6) 0.0039(6) 0.0025(6)
C33 0.0178(8) 0.0218(8) 0.0259(9) 0.0059(6) 0.0059(7) 0.0060(7)
C34 0.0181(8) 0.0295(9) 0.0256(9) 0.0087(7) 0.0085(7) 0.0061(8)
C35 0.0203(8) 0.0245(8) 0.0275(9) 0.0110(7) 0.0065(7) 0.0043(7)
C36 0.0215(8) 0.0181(8) 0.0228(8) 0.0075(6) 0.0043(6) 0.0048(7)
C37 0.0201(8) 0.0152(7) 0.0238(9) 0.0062(6) 0.0040(6) 0.0069(6)
C38 0.0486(12) 0.0251(9) 0.0406(12) 0.0182(9) 0.0274(10) 0.0198(9)
C39 0.0303(10) 0.0235(9) 0.0347(11) -0.0044(7) -0.0044(8) 0.0137(8)
C40 0.0238(9) 0.0199(8) 0.0389(11) 0.0069(7) 0.0028(8) 0.0133(8)
N1 0.0156(6) 0.0139(6) 0.0217(7) 0.0052(5) 0.0055(5) 0.0056(5)

loop_
_atom_type_symbol
_atom_type_description
_atom_type_scat_dispersion_real
_atom_type_scat_dispersion_imag
_atom_type_scat_source
C C 0.0033 0.0016 'International Tables Vol C Tables 4.2.6.8 and 6.1.1.4'
H H 0.0000 0.0000 'International Tables Vol C Tables 4.2.6.8 and 6.1.1.4'
N N 0.0061 0.0033 'International Tables Vol C Tables 4.2.6.8 and 6.1.1.4'

loop_
_geom_angle_atom_site_label_1
_geom_angle_atom_site_label_2
_geom_angle_atom_site_label_3
_geom_angle_site_symmetry_1
_geom_angle_site_symmetry_3
_geom_angle
_geom_angle_publ_flag
C2 C1 C6 . . 121.22(16) ?
C2 C1 H1 . . 119.4 ?
C6 C1 H1 . . 119.4 ?
C1 C2 C3 . . 119.83(16) ?
C1 C2 H2 . . 120.1 ?
C3 C2 H2 . . 120.1 ?
C4 C3 C2 . . 119.58(16) ?
C4 C3 H3 . . 120.2 ?
C2 C3 H3 . . 120.2 ?
C3 C4 C5 . . 121.22(16) ?
C3 C4 H4 . . 119.4 ?
C5 C4 H4 . . 119.4 ?
C4 C5 C6 . . 119.08(15) ?
C4 C5 C16 . . 119.84(15) ?
C6 C5 C16 . . 121.08(15) ?
C1 C6 C5 . . 118.99(16) ?
C1 C6 C7 . . 118.52(15) ?
C5 C6 C7 . . 122.48(15) ?
C8 C7 C6 . . 125.35(16) ?
C8 C7 H7 . . 117.3 ?
C6 C7 H7 . . 117.3 ?
C7 C8 C9 . . 125.44(16) ?
C7 C8 H8 . . 117.3 ?
C9 C8 H8 . . 117.3 ?
C10 C9 C14 . . 119.29(16) ?
C10 C9 C8 . . 118.49(16) ?
C14 C9 C8 . . 122.21(15) ?
C11 C10 C9 . . 120.75(18) ?
C11 C10 H10 . . 119.6 ?
C9 C10 H10 . . 119.6 ?
C12 C11 C10 . . 120.12(18) ?
C12 C11 H11 . . 119.9 ?
C10 C11 H11 . . 119.9 ?
C11 C12 C13 . . 120.02(18) ?
C11 C12 H12 . . 120.0 ?
C13 C12 H12 . . 120.0 ?
C12 C13 C14 . . 120.70(17) ?
C12 C13 H13 . . 119.7 ?
C14 C13 H13 . . 119.7 ?
C13 C14 C9 . . 119.10(16) ?
C13 C14 C15 . . 119.60(15) ?
C9 C14 C15 . . 121.29(15) ?
C18 C15 C16 . . 108.12(14) ?
C18 C15 C14 . . 127.86(15) ?
C16 C15 C14 . . 123.91(15) ?
C17 C16 C15 . . 108.23(14) ?
C17 C16 C5 . . 127.37(15) ?
C15 C16 C5 . . 124.33(15) ?
N1 C17 C16 . . 106.41(13) ?
N1 C17 C32 . . 117.99(14) ?
C16 C17 C32 . . 135.54(15) ?
N1 C18 C15 . . 106.40(14) ?
N1 C18 C19 . . 117.88(14) ?
C15 C18 C19 . . 135.60(15) ?
C20 C19 C24 . . 119.38(14) ?
C20 C19 C18 . . 121.78(15) ?
C24 C19 C18 . . 118.75(14) ?
C21 C20 C19 . . 120.79(16) ?
C21 C20 H20 . . 119.6 ?
C19 C20 H20 . . 119.6 ?
C20 C21 C22 . . 119.89(15) ?
C20 C21 H21 . . 120.1 ?
C22 C21 H21 . . 120.1 ?
C23 C22 C21 . . 120.26(15) ?
C23 C22 H22 . . 119.9 ?
C21 C22 H22 . . 119.9 ?
C22 C23 C24 . . 121.33(16) ?
C22 C23 H23 . . 119.3 ?
C24 C23 H23 . . 119.3 ?
C23 C24 C19 . . 118.33(14) ?
C23 C24 C25 . . 121.61(15) ?
C19 C24 C25 . . 120.05(14) ?
C26 C25 C30 . . 117.39(14) ?
C26 C25 C24 . . 123.44(14) ?
C30 C25 C24 . . 119.13(14) ?
C27 C26 C25 . . 122.31(15) ?
C27 C26 H26 . . 118.8 ?
C25 C26 H26 . . 118.8 ?
C26 C27 C28 . . 117.98(15) ?
C26 C27 C37 . . 120.32(14) ?
C28 C27 C37 . . 121.36(14) ?
C27 C28 C29 . . 122.37(15) ?
C27 C28 H28 . . 118.8 ?
C29 C28 H28 . . 118.8 ?
C30 C29 C28 . . 116.97(15) ?
C30 C29 C31 . . 119.22(15) ?
C28 C29 C31 . . 123.81(14) ?
N1 C30 C29 . . 118.87(14) ?
N1 C30 C25 . . 118.44(14) ?
C29 C30 C25 . . 122.65(15) ?
C36 C31 C32 . . 118.30(15) ?
C36 C31 C29 . . 122.08(15) ?
C32 C31 C29 . . 119.59(14) ?
C33 C32 C31 . . 119.14(15) ?
C33 C32 C17 . . 121.69(15) ?
C31 C32 C17 . . 119.13(14) ?
C34 C33 C32 . . 120.90(17) ?
C34 C33 H33 . . 119.6 ?
C32 C33 H33 . . 119.6 ?
C33 C34 C35 . . 120.28(16) ?
C33 C34 H34 . . 119.9 ?
C35 C34 H34 . . 119.9 ?
C36 C35 C34 . . 119.77(16) ?
C36 C35 H35 . . 120.1 ?
C34 C35 H35 . . 120.1 ?
C35 C36 C31 . . 121.58(17) ?
C35 C36 H36 . . 119.2 ?
C31 C36 H36 . . 119.2 ?
C38 C37 C40 . . 107.81(15) ?
C38 C37 C27 . . 112.43(13) ?
C40 C37 C27 . . 112.25(14) ?
C38 C37 C39 . . 108.91(16) ?
C40 C37 C39 . . 108.60(15) ?
C27 C37 C39 . . 106.75(14) ?
C37 C38 H38A . . 109.5 ?
C37 C38 H38B . . 109.5 ?
H38A C38 H38B . . 109.5 ?
C37 C38 H38C . . 109.5 ?
H38A C38 H38C . . 109.5 ?
H38B C38 H38C . . 109.5 ?
C37 C39 H39A . . 109.5 ?
C37 C39 H39B . . 109.5 ?
H39A C39 H39B . . 109.5 ?
C37 C39 H39C . . 109.5 ?
H39A C39 H39C . . 109.5 ?
H39B C39 H39C . . 109.5 ?
C37 C40 H40A . . 109.5 ?
C37 C40 H40B . . 109.5 ?
H40A C40 H40B . . 109.5 ?
C37 C40 H40C . . 109.5 ?
H40A C40 H40C . . 109.5 ?
H40B C40 H40C . . 109.5 ?
C17 N1 C30 . . 124.22(13) ?
C17 N1 C18 . . 110.83(13) ?
C30 N1 C18 . . 124.68(13) ?

loop_
_geom_bond_atom_site_label_1
_geom_bond_atom_site_label_2
_geom_bond_site_symmetry_2
_geom_bond_distance
_geom_bond_publ_flag
C1 C2 . 1.384(3) ?
C1 C6 . 1.397(2) ?
C1 H1 . 0.95 ?
C2 C3 . 1.390(3) ?
C2 H2 . 0.95 ?
C3 C4 . 1.382(2) ?
C3 H3 . 0.95 ?
C4 C5 . 1.401(2) ?
C4 H4 . 0.95 ?
C5 C6 . 1.402(2) ?
C5 C16 . 1.480(2) ?
C6 C7 . 1.483(2) ?
C7 C8 . 1.331(2) ?
C7 H7 . 0.95 ?
C8 C9 . 1.488(2) ?
C8 H8 . 0.95 ?
C9 C10 . 1.399(2) ?
C9 C14 . 1.401(2) ?
C10 C11 . 1.382(3) ?
C10 H10 . 0.95 ?
C11 C12 . 1.378(3) ?
C11 H11 . 0.95 ?
C12 C13 . 1.389(3) ?
C12 H12 . 0.95 ?
C13 C14 . 1.398(2) ?
C13 H13 . 0.95 ?
C14 C15 . 1.480(2) ?
C15 C18 . 1.396(2) ?
C15 C16 . 1.413(2) ?
C16 C17 . 1.396(2) ?
C17 N1 . 1.385(2) ?
C17 C32 . 1.445(2) ?
C18 N1 . 1.389(2) ?
C18 C19 . 1.448(2) ?
C19 C20 . 1.405(2) ?
C19 C24 . 1.415(2) ?
C20 C21 . 1.381(2) ?
C20 H20 . 0.95 ?
C21 C22 . 1.387(2) ?
C21 H21 . 0.95 ?
C22 C23 . 1.378(2) ?
C22 H22 . 0.95 ?
C23 C24 . 1.402(2) ?
C23 H23 . 0.95 ?
C24 C25 . 1.468(2) ?
C25 C26 . 1.396(2) ?
C25 C30 . 1.402(2) ?
C26 C27 . 1.395(2) ?
C26 H26 . 0.95 ?
C27 C28 . 1.396(2) ?
C27 C37 . 1.531(2) ?
C28 C29 . 1.404(2) ?
C28 H28 . 0.95 ?
C29 C30 . 1.401(2) ?
C29 C31 . 1.466(2) ?
C30 N1 . 1.387(2) ?
C31 C36 . 1.403(2) ?
C31 C32 . 1.416(2) ?
C32 C33 . 1.410(2) ?
C33 C34 . 1.374(2) ?
C33 H33 . 0.95 ?
C34 C35 . 1.390(3) ?
C34 H34 . 0.95 ?
C35 C36 . 1.380(2) ?
C35 H35 . 0.95 ?
C36 H36 . 0.95 ?
C37 C38 . 1.525(3) ?
C37 C40 . 1.529(2) ?
C37 C39 . 1.536(2) ?
C38 H38A . 0.98 ?
C38 H38B . 0.98 ?
C38 H38C . 0.98 ?
C39 H39A . 0.98 ?
C39 H39B . 0.98 ?
C39 H39C . 0.98 ?
C40 H40A . 0.98 ?
C40 H40B . 0.98 ?
C40 H40C . 0.98 ?
